data_1554101
loop_
_publ_author_name
'Zhu, Qiuhua'
'Dai, Chenshu'
'Huang, Cuihong'
'Zheng, Sichao'
'Tian, Yuanxin'

_publ_section_title
;
 Racemates Have Much Higher Solid-State Fluorescence Efficiency than Their
 Levo- and Dextrorotary Enantiomers
;
_journal_issue 45
_journal_name_full 'The Journal of Physical Chemistry C'
_journal_page_first 25503
_journal_paper_doi 10.1021/acs.jpcc.7b09170
_journal_volume 121
_journal_year 2017
_chemical_formula_moiety 'C28 H27 Br N2 O4'
_chemical_formula_sum 'C28 H27 Br N2 O4'
_chemical_formula_weight 535.42
_space_group_crystal_system monoclinic
_space_group_IT_number 14
_space_group_name_Hall '-P 2ybc'
_space_group_name_H-M_alt 'P 1 21/c 1'
_atom_sites_solution_hydrogens geom
_audit_creation_date 2017-07-03
_audit_creation_method
;
Olex2 1.2-beta
(compiled 2017.06.29 svn.r3433 for OlexSys, GUI svn.r5356)
;
_cell_angle_alpha 90
_cell_angle_beta 96.697(6)
_cell_angle_gamma 90
_cell_formula_units_Z 4
_cell_length_a 11.401(5)
_cell_length_b 11.654(8)
_cell_length_c 19.628(4)
_cell_measurement_reflns_used 1491
_cell_measurement_temperature 298.15
_cell_measurement_theta_max 18.715
_cell_measurement_theta_min 2.508
_cell_volume 2590(2)
_computing_cell_refinement 'SAINT v7.68A (Bruker, 2009)'
_computing_data_reduction 'SAINT v7.68A (Bruker, 2009)'
_computing_molecular_graphics 'Olex2 (Dolomanov et al., 2009)'
_computing_publication_material 'Olex2 (Dolomanov et al., 2009)'
_computing_structure_refinement 'ShelXL (Sheldrick, 2015)'
_diffrn_ambient_temperature 298.15
_diffrn_measured_fraction_theta_full 0.996
_diffrn_measured_fraction_theta_max 0.993
_diffrn_measurement_device_type 'Bruker P4'
_diffrn_radiation_type MoK\a
_diffrn_radiation_wavelength 0.71073
_diffrn_reflns_av_R_equivalents 0.0918
_diffrn_reflns_av_unetI/netI 0.1327
_diffrn_reflns_Laue_measured_fraction_full 0.996
_diffrn_reflns_Laue_measured_fraction_max 0.993
_diffrn_reflns_limit_h_max 12
_diffrn_reflns_limit_h_min -14
_diffrn_reflns_limit_k_max 13
_diffrn_reflns_limit_k_min -14
_diffrn_reflns_limit_l_max 24
_diffrn_reflns_limit_l_min -24
_diffrn_reflns_number 13856
_diffrn_reflns_point_group_measured_fraction_full 0.996
_diffrn_reflns_point_group_measured_fraction_max 0.993
_diffrn_reflns_theta_full 25.242
_diffrn_reflns_theta_max 25.997
_diffrn_reflns_theta_min 2.036
_exptl_absorpt_coefficient_mu 1.623
_exptl_absorpt_correction_T_max 0.7456
_exptl_absorpt_correction_T_min 0.5265
_exptl_absorpt_correction_type multi-scan
_exptl_absorpt_process_details
'SADABS-2008/1 (Bruker,2008) was used for absorption correction. wR2(int) was 0.0801 before and 0.0529 after correction. The Ratio of minimum to maximum transmission is 0.7061. The \l/2 correction factor is 0.0015.'
_exptl_crystal_colour colourless
_exptl_crystal_colour_primary colourless
_exptl_crystal_density_diffrn 1.373
_exptl_crystal_description block
_exptl_crystal_F_000 1104
_exptl_crystal_size_max 0.38
_exptl_crystal_size_mid 0.35
_exptl_crystal_size_min 0.3
_refine_diff_density_max 0.272
_refine_diff_density_min -0.363
_refine_diff_density_rms 0.057
_refine_ls_extinction_method none
_refine_ls_goodness_of_fit_ref 0.952
_refine_ls_hydrogen_treatment constr
_refine_ls_matrix_type full
_refine_ls_number_parameters 318
_refine_ls_number_reflns 5050
_refine_ls_number_restraints 600
_refine_ls_restrained_S_all 0.983
_refine_ls_R_factor_all 0.1773
_refine_ls_R_factor_gt 0.0573
_refine_ls_shift/su_max 0.000
_refine_ls_shift/su_mean 0.000
_refine_ls_structure_factor_coef Fsqd
_refine_ls_weighting_details 'w=1/[\s^2^(Fo^2^)+(0.0582P)^2^] where P=(Fo^2^+2Fc^2^)/3'
_refine_ls_weighting_scheme calc
_refine_ls_wR_factor_gt 0.1146
_refine_ls_wR_factor_ref 0.1549
_reflns_Friedel_coverage 0.000
_reflns_number_gt 2000
_reflns_number_total 5050
_reflns_threshold_expression 'I > 2\s(I)'
_cod_data_source_file jp7b09170_si_007.cif
_cod_data_source_block 1
_cod_database_code 1554101
_shelx_shelxl_version_number 2014/7
_shelx_space_group_comment
;
The symmetry employed for this shelxl refinement is uniquely defined
by the following loop, which should always be used as a source of
symmetry information in preference to the above space-group names.
They are only intended as comments.
;
_shelx_estimated_absorpt_t_max 0.642
_shelx_estimated_absorpt_t_min 0.578
_olex2_refinement_description
;
1. Fixed Uiso
 At 1.2 times of:
  All C(H) groups, All C(H,H) groups
 At 1.5 times of:
  All C(H,H,H) groups
2. Uiso/Uaniso restraints and constraints
C1 \\sim C2 \\sim C3 \\sim C4 \\sim C5 \\sim C6 \\sim C7 \\sim C8 \\sim C9
\\sim C10 \\sim C11 \\sim C12 \\sim C13 \\sim C14 \\sim C15 \\sim C16 \\sim C17
\\sim C18 \\sim C19 \\sim C20 \\sim C21 \\sim C22 \\sim C23 \\sim C24 \\sim C25
\\sim C26 \\sim C27 \\sim C28: within 3.8A with sigma of 0.01 and sigma for
terminal atoms of 0.02
3.a Ternary CH refined with riding coordinates:
 C7(H7)
3.b Secondary CH2 refined with riding coordinates:
 C20(H20A,H20B), C23(H23A,H23B), C27(H27A,H27B)
3.c Aromatic/amide H refined with riding coordinates:
 C1(H1), C2(H2), C3(H3), C5(H5), C6(H6), C9(H9), C10(H10), C12(H12), C13(H13),
 C15(H15), C16(H16), C17(H17), C18(H18), C19(H19)
3.d Idealised Me refined as rotating group:
 C24(H24A,H24B,H24C), C28(H28A,H28B,H28C)
;
_olex2_submission_special_instructions 'No special instructions were received'

loop_
_space_group_symop_operation_xyz
'x, y, z'
'-x, y+1/2, -z+1/2'
'-x, -y, -z'
'x, -y-1/2, z-1/2'

loop_
_atom_site_label
_atom_site_type_symbol
_atom_site_fract_x
_atom_site_fract_y
_atom_site_fract_z
_atom_site_U_iso_or_equiv
_atom_site_adp_type
_atom_site_occupancy
_atom_site_site_symmetry_order
_atom_site_calc_flag
_atom_site_refinement_flags_posn
_atom_site_refinement_flags_adp
Br1 Br 0.00897(5) 0.12858(6) 0.11089(4) 0.0954(3) Uani 1 1 d . .
O1 O 0.6909(3) 0.2343(3) 0.0340(2) 0.0863(12) Uani 1 1 d . .
O2 O 0.6924(3) 0.3257(3) 0.13420(18) 0.0715(11) Uani 1 1 d . .
O3 O 0.8154(3) 0.2075(3) 0.24241(16) 0.0686(10) Uani 1 1 d . .
O4 O 0.6473(3) 0.2285(3) 0.29048(18) 0.0683(10) Uani 1 1 d . .
N1 N 0.5704(3) -0.0735(3) 0.10622(17) 0.0469(10) Uani 1 1 d . .
N2 N 0.5978(3) 0.0091(3) 0.21971(17) 0.0466(10) Uani 1 1 d . .
C1 C 0.8259(5) -0.3316(6) 0.1034(3) 0.0812(15) Uani 1 1 d . U
H1 H 0.8817 -0.3895 0.1020 0.097 Uiso 1 1 calc R .
C2 C 0.8535(5) -0.2226(6) 0.0883(3) 0.0810(15) Uani 1 1 d . U
H2 H 0.9281 -0.2062 0.0762 0.097 Uiso 1 1 calc R .
C3 C 0.7717(4) -0.1341(5) 0.0906(2) 0.0652(12) Uani 1 1 d . U
H3 H 0.7927 -0.0592 0.0812 0.078 Uiso 1 1 calc R .
C4 C 0.6595(4) -0.1576(4) 0.1069(2) 0.0526(11) Uani 1 1 d . U
C5 C 0.6318(5) -0.2707(5) 0.1219(2) 0.0627(12) Uani 1 1 d . U
H5 H 0.5566 -0.2884 0.1328 0.075 Uiso 1 1 calc R .
C6 C 0.7157(5) -0.3571(5) 0.1208(3) 0.0755(14) Uani 1 1 d . U
H6 H 0.6971 -0.4320 0.1318 0.091 Uiso 1 1 calc R .
C7 C 0.5183(4) -0.0582(4) 0.1703(2) 0.0479(10) Uani 1 1 d . U
H7 H 0.5090 -0.1343 0.1902 0.057 Uiso 1 1 calc R .
C8 C 0.3968(4) -0.0048(4) 0.1562(2) 0.0463(10) Uani 1 1 d . U
C9 C 0.3546(4) 0.0788(4) 0.1960(2) 0.0532(11) Uani 1 1 d . U
H9 H 0.4043 0.1093 0.2325 0.064 Uiso 1 1 calc R .
C10 C 0.2401(4) 0.1190(4) 0.1835(3) 0.0591(12) Uani 1 1 d . U
H10 H 0.2128 0.1748 0.2116 0.071 Uiso 1 1 calc R .
C11 C 0.1669(4) 0.0754(4) 0.1288(3) 0.0549(12) Uani 1 1 d . U
C12 C 0.2062(4) -0.0065(4) 0.0873(2) 0.0573(12) Uani 1 1 d . U
H12 H 0.1568 -0.0346 0.0499 0.069 Uiso 1 1 calc R .
C13 C 0.3201(4) -0.0470(4) 0.1015(2) 0.0531(11) Uani 1 1 d . U
H13 H 0.3464 -0.1040 0.0738 0.064 Uiso 1 1 calc R .
C14 C 0.6425(4) -0.0403(4) 0.2839(2) 0.0516(10) Uani 1 1 d . U
C15 C 0.7622(4) -0.0449(4) 0.3042(2) 0.0615(12) Uani 1 1 d . U
H15 H 0.8152 -0.0169 0.2757 0.074 Uiso 1 1 calc R .
C16 C 0.8033(5) -0.0916(5) 0.3678(3) 0.0745(14) Uani 1 1 d . U
H16 H 0.8840 -0.0936 0.3818 0.089 Uiso 1 1 calc R .
C17 C 0.7275(5) -0.1341(5) 0.4094(3) 0.0794(15) Uani 1 1 d . U
H17 H 0.7563 -0.1646 0.4519 0.095 Uiso 1 1 calc R .
C18 C 0.6086(5) -0.1326(5) 0.3892(3) 0.0783(14) Uani 1 1 d . U
H18 H 0.5568 -0.1630 0.4178 0.094 Uiso 1 1 calc R .
C19 C 0.5642(5) -0.0855(4) 0.3258(3) 0.0639(12) Uani 1 1 d . U
H19 H 0.4834 -0.0846 0.3119 0.077 Uiso 1 1 calc R .
C20 C 0.5881(4) 0.0389(4) 0.0748(2) 0.0521(11) Uani 1 1 d . U
H20A H 0.5125 0.0679 0.0541 0.062 Uiso 1 1 calc R .
H20B H 0.6385 0.0295 0.0387 0.062 Uiso 1 1 calc R .
C21 C 0.6437(4) 0.1262(4) 0.1264(2) 0.0492(10) Uani 1 1 d . U
C22 C 0.6786(4) 0.2377(5) 0.1011(3) 0.0592(12) Uani 1 1 d . U
C23 C 0.7151(6) 0.3416(5) 0.0000(3) 0.0893(17) Uani 1 1 d . U
H23A H 0.6755 0.3421 -0.0465 0.107 Uiso 1 1 calc R .
H23B H 0.6864 0.4061 0.0246 0.107 Uiso 1 1 calc R .
C24 C 0.8383(7) 0.3503(6) -0.0008(4) 0.149(3) Uani 1 1 d . U
H24A H 0.8761 0.3573 0.0453 0.224 Uiso 1 1 calc GR .
H24B H 0.8559 0.4167 -0.0268 0.224 Uiso 1 1 calc GR .
H24C H 0.8669 0.2828 -0.0216 0.224 Uiso 1 1 calc GR .
C25 C 0.6502(4) 0.1035(4) 0.1944(2) 0.0498(10) Uani 1 1 d . U
C26 C 0.7030(5) 0.1870(4) 0.2479(3) 0.0543(12) Uani 1 1 d . U
C27 C 0.8688(5) 0.3015(6) 0.2845(3) 0.0946(18) Uani 1 1 d . U
H27A H 0.8078 0.3553 0.2939 0.113 Uiso 1 1 calc R .
H27B H 0.9049 0.2712 0.3280 0.113 Uiso 1 1 calc R .
C28 C 0.9557(6) 0.3601(6) 0.2515(3) 0.128(3) Uani 1 1 d . U
H28A H 1.0164 0.3071 0.2423 0.191 Uiso 1 1 calc GR .
H28B H 0.9897 0.4204 0.2807 0.191 Uiso 1 1 calc GR .
H28C H 0.9197 0.3923 0.2091 0.191 Uiso 1 1 calc GR .

loop_
_atom_site_aniso_label
_atom_site_aniso_U_11
_atom_site_aniso_U_22
_atom_site_aniso_U_33
_atom_site_aniso_U_23
_atom_site_aniso_U_13
_atom_site_aniso_U_12
Br1 0.0633(4) 0.0813(5) 0.1365(7) -0.0014(4) -0.0096(4) 0.0110(3)
O1 0.149(4) 0.050(2) 0.065(3) 0.005(2) 0.036(2) -0.022(2)
O2 0.098(3) 0.041(2) 0.078(3) -0.0123(19) 0.020(2) -0.009(2)
O3 0.055(2) 0.081(3) 0.072(3) -0.025(2) 0.0129(18) -0.0184(19)
O4 0.074(2) 0.067(3) 0.067(2) -0.024(2) 0.0206(19) -0.0047(19)
N1 0.065(3) 0.038(2) 0.040(2) -0.0048(19) 0.0145(19) -0.006(2)
N2 0.051(2) 0.052(3) 0.036(2) 0.001(2) -0.0011(18) -0.006(2)
C1 0.086(3) 0.081(3) 0.076(3) -0.008(3) 0.006(3) 0.023(3)
C2 0.072(3) 0.090(3) 0.082(3) -0.012(3) 0.015(3) 0.007(3)
C3 0.068(3) 0.063(3) 0.065(2) -0.008(2) 0.010(2) 0.001(2)
C4 0.059(2) 0.054(2) 0.046(2) -0.009(2) 0.008(2) -0.001(2)
C5 0.071(3) 0.058(3) 0.060(3) -0.006(2) 0.012(2) 0.003(2)
C6 0.089(3) 0.069(3) 0.070(3) -0.007(3) 0.015(3) 0.010(3)
C7 0.055(2) 0.046(2) 0.042(2) -0.0025(19) 0.0065(18) -0.0063(19)
C8 0.051(2) 0.046(2) 0.041(2) -0.0008(19) 0.0040(18) -0.0034(19)
C9 0.056(2) 0.052(2) 0.050(2) -0.006(2) 0.002(2) -0.003(2)
C10 0.065(3) 0.050(3) 0.062(3) -0.009(2) 0.008(2) 0.005(2)
C11 0.055(3) 0.048(3) 0.061(3) 0.003(2) 0.002(2) 0.000(2)
C12 0.060(3) 0.059(3) 0.051(3) 0.001(2) -0.003(2) -0.010(2)
C13 0.059(3) 0.052(3) 0.048(2) -0.003(2) 0.007(2) -0.002(2)
C14 0.057(2) 0.051(2) 0.045(2) -0.008(2) 0.002(2) -0.002(2)
C15 0.065(3) 0.063(3) 0.055(3) -0.003(2) -0.002(2) 0.004(2)
C16 0.076(3) 0.076(3) 0.066(3) -0.010(3) -0.015(3) 0.009(3)
C17 0.098(3) 0.080(3) 0.055(3) 0.000(3) -0.015(3) 0.005(3)
C18 0.090(3) 0.087(3) 0.057(3) 0.005(3) 0.004(3) -0.010(3)
C19 0.069(3) 0.070(3) 0.051(3) 0.002(2) 0.000(2) -0.005(2)
C20 0.062(2) 0.049(2) 0.046(2) -0.004(2) 0.010(2) -0.009(2)
C21 0.055(2) 0.046(2) 0.047(2) -0.005(2) 0.0087(19) -0.008(2)
C22 0.065(3) 0.051(3) 0.064(3) 0.003(3) 0.019(2) -0.003(2)
C23 0.111(4) 0.066(4) 0.094(4) 0.007(3) 0.023(3) -0.018(3)
C24 0.149(7) 0.101(6) 0.203(8) 0.073(5) 0.045(6) 0.015(5)
C25 0.051(2) 0.050(2) 0.048(2) -0.006(2) 0.0073(19) -0.0060(19)
C26 0.056(3) 0.052(3) 0.055(3) -0.005(2) 0.008(2) -0.007(2)
C27 0.090(4) 0.110(4) 0.084(4) -0.035(3) 0.010(3) -0.042(3)
C28 0.136(6) 0.135(6) 0.118(6) -0.039(5) 0.038(4) -0.075(5)

loop_
_atom_type_symbol
_atom_type_description
_atom_type_scat_dispersion_real
_atom_type_scat_dispersion_imag
_atom_type_scat_source
C C 0.0033 0.0016 'International Tables Vol C Tables 4.2.6.8 and 6.1.1.4'
H H 0.0000 0.0000 'International Tables Vol C Tables 4.2.6.8 and 6.1.1.4'
Br Br -0.2901 2.4595 'International Tables Vol C Tables 4.2.6.8 and 6.1.1.4'
N N 0.0061 0.0033 'International Tables Vol C Tables 4.2.6.8 and 6.1.1.4'
O O 0.0106 0.0060 'International Tables Vol C Tables 4.2.6.8 and 6.1.1.4'

loop_
_geom_angle_atom_site_label_1
_geom_angle_atom_site_label_2
_geom_angle_atom_site_label_3
_geom_angle
C22 O1 C23 118.1(4)
C26 O3 C27 115.7(4)
C4 N1 C7 116.1(4)
C4 N1 C20 119.3(4)
C7 N1 C20 110.0(3)
C14 N2 C7 119.8(4)
C25 N2 C7 116.6(4)
C25 N2 C14 121.2(4)
C2 C1 H1 119.9
C2 C1 C6 120.1(6)
C6 C1 H1 119.9
C1 C2 H2 119.5
C1 C2 C3 121.0(6)
C3 C2 H2 119.5
C2 C3 H3 119.9
C4 C3 C2 120.1(5)
C4 C3 H3 119.9
C3 C4 N1 123.0(5)
C3 C4 C5 118.3(5)
C5 C4 N1 118.6(4)
C4 C5 H5 119.7
C6 C5 C4 120.5(5)
C6 C5 H5 119.7
C1 C6 C5 119.9(6)
C1 C6 H6 120.1
C5 C6 H6 120.1
N1 C7 N2 110.5(3)
N1 C7 H7 107.8
N1 C7 C8 110.3(4)
N2 C7 H7 107.8
N2 C7 C8 112.4(4)
C8 C7 H7 107.8
C9 C8 C7 124.2(4)
C9 C8 C13 117.4(4)
C13 C8 C7 118.3(4)
C8 C9 H9 119.1
C8 C9 C10 121.7(5)
C10 C9 H9 119.1
C9 C10 H10 120.4
C11 C10 C9 119.2(5)
C11 C10 H10 120.4
C10 C11 Br1 120.0(4)
C12 C11 Br1 119.2(4)
C12 C11 C10 120.8(5)
C11 C12 H12 120.5
C11 C12 C13 119.1(5)
C13 C12 H12 120.5
C8 C13 H13 119.1
C12 C13 C8 121.8(5)
C12 C13 H13 119.1
C15 C14 N2 120.8(4)
C15 C14 C19 119.9(5)
C19 C14 N2 119.3(4)
C14 C15 H15 120.2
C14 C15 C16 119.5(5)
C16 C15 H15 120.2
C15 C16 H16 119.5
C17 C16 C15 120.9(5)
C17 C16 H16 119.5
C16 C17 H17 119.9
C16 C17 C18 120.2(5)
C18 C17 H17 119.9
C17 C18 H18 119.8
C17 C18 C19 120.4(5)
C19 C18 H18 119.8
C14 C19 C18 119.0(5)
C14 C19 H19 120.5
C18 C19 H19 120.5
N1 C20 H20A 109.1
N1 C20 H20B 109.1
N1 C20 C21 112.5(4)
H20A C20 H20B 107.8
C21 C20 H20A 109.1
C21 C20 H20B 109.1
C22 C21 C20 118.5(4)
C25 C21 C20 119.7(4)
C25 C21 C22 121.5(4)
O1 C22 C21 111.7(5)
O2 C22 O1 121.9(5)
O2 C22 C21 126.3(5)
O1 C23 H23A 110.1
O1 C23 H23B 110.1
H23A C23 H23B 108.4
C24 C23 O1 108.0(5)
C24 C23 H23A 110.1
C24 C23 H23B 110.1
C23 C24 H24A 109.5
C23 C24 H24B 109.5
C23 C24 H24C 109.5
H24A C24 H24B 109.5
H24A C24 H24C 109.5
H24B C24 H24C 109.5
N2 C25 C26 114.9(4)
C21 C25 N2 122.5(4)
C21 C25 C26 122.2(4)
O3 C26 C25 111.9(4)
O4 C26 O3 125.3(5)
O4 C26 C25 122.8(5)
O3 C27 H27A 109.3
O3 C27 H27B 109.3
H27A C27 H27B 108.0
C28 C27 O3 111.6(5)
C28 C27 H27A 109.3
C28 C27 H27B 109.3
C27 C28 H28A 109.5
C27 C28 H28B 109.5
C27 C28 H28C 109.5
H28A C28 H28B 109.5
H28A C28 H28C 109.5
H28B C28 H28C 109.5

loop_
_geom_bond_atom_site_label_1
_geom_bond_atom_site_label_2
_geom_bond_distance
Br1 C11 1.898(5)
O1 C22 1.342(6)
O1 C23 1.459(6)
O2 C22 1.214(6)
O3 C26 1.320(5)
O3 C27 1.463(6)
O4 C26 1.209(5)
N1 C4 1.411(6)
N1 C7 1.463(5)
N1 C20 1.471(5)
N2 C7 1.474(5)
N2 C14 1.424(5)
N2 C25 1.373(5)
C1 H1 0.9300
C1 C2 1.349(7)
C1 C6 1.373(7)
C2 H2 0.9300
C2 C3 1.394(7)
C3 H3 0.9300
C3 C4 1.382(6)
C4 C5 1.394(6)
C5 H5 0.9300
C5 C6 1.390(6)
C6 H6 0.9300
C7 H7 0.9800
C7 C8 1.515(6)
C8 C9 1.371(6)
C8 C13 1.393(6)
C9 H9 0.9300
C9 C10 1.381(6)
C10 H10 0.9300
C10 C11 1.377(6)
C11 C12 1.364(6)
C12 H12 0.9300
C12 C13 1.379(6)
C13 H13 0.9300
C14 C15 1.377(6)
C14 C19 1.385(6)
C15 H15 0.9300
C15 C16 1.391(6)
C16 H16 0.9300
C16 C17 1.350(7)
C17 H17 0.9300
C17 C18 1.368(7)
C18 H18 0.9300
C18 C19 1.400(7)
C19 H19 0.9300
C20 H20A 0.9700
C20 H20B 0.9700
C20 C21 1.520(6)
C21 C22 1.463(6)
C21 C25 1.354(6)
C23 H23A 0.9700
C23 H23B 0.9700
C23 C24 1.411(8)
C24 H24A 0.9600
C24 H24B 0.9600
C24 H24C 0.9600
C25 C26 1.504(6)
C27 H27A 0.9700
C27 H27B 0.9700
C27 C28 1.420(7)
C28 H28A 0.9600
C28 H28B 0.9600
C28 H28C 0.9600

loop_
_geom_torsion_atom_site_label_1
_geom_torsion_atom_site_label_2
_geom_torsion_atom_site_label_3
_geom_torsion_atom_site_label_4
_geom_torsion
Br1 C11 C12 C13 -178.4(3)
N1 C4 C5 C6 177.7(4)
N1 C7 C8 C9 -139.1(4)
N1 C7 C8 C13 44.5(5)
N1 C20 C21 C22 173.3(4)
N1 C20 C21 C25 -12.6(6)
N2 C7 C8 C9 -15.3(6)
N2 C7 C8 C13 168.3(4)
N2 C14 C15 C16 178.8(4)
N2 C14 C19 C18 -179.2(4)
N2 C25 C26 O3 125.1(4)
N2 C25 C26 O4 -54.4(7)
C1 C2 C3 C4 -1.5(8)
C2 C1 C6 C5 0.9(8)
C2 C3 C4 N1 -176.1(4)
C2 C3 C4 C5 1.1(7)
C3 C4 C5 C6 0.4(7)
C4 N1 C7 N2 77.8(5)
C4 N1 C7 C8 -157.3(4)
C4 N1 C20 C21 -91.9(5)
C4 C5 C6 C1 -1.4(7)
C6 C1 C2 C3 0.5(9)
C7 N1 C4 C3 -123.5(5)
C7 N1 C4 C5 59.4(5)
C7 N1 C20 C21 45.8(5)
C7 N2 C14 C15 125.1(5)
C7 N2 C14 C19 -54.1(6)
C7 N2 C25 C21 -9.1(6)
C7 N2 C25 C26 164.1(4)
C7 C8 C9 C10 -175.5(4)
C7 C8 C13 C12 177.0(4)
C8 C9 C10 C11 -1.1(7)
C9 C8 C13 C12 0.3(7)
C9 C10 C11 Br1 179.6(3)
C9 C10 C11 C12 0.0(7)
C10 C11 C12 C13 1.2(7)
C11 C12 C13 C8 -1.3(7)
C13 C8 C9 C10 0.9(7)
C14 N2 C7 N1 -119.3(4)
C14 N2 C7 C8 117.0(4)
C14 N2 C25 C21 153.4(4)
C14 N2 C25 C26 -33.4(6)
C14 C15 C16 C17 1.0(8)
C15 C14 C19 C18 1.7(7)
C15 C16 C17 C18 0.5(9)
C16 C17 C18 C19 -0.9(8)
C17 C18 C19 C14 -0.2(8)
C19 C14 C15 C16 -2.1(7)
C20 N1 C4 C3 11.8(6)
C20 N1 C4 C5 -165.4(4)
C20 N1 C7 N2 -61.4(5)
C20 N1 C7 C8 63.4(4)
C20 C21 C22 O1 -19.9(6)
C20 C21 C22 O2 157.9(5)
C20 C21 C25 N2 -6.6(7)
C20 C21 C25 C26 -179.3(4)
C21 C25 C26 O3 -61.7(6)
C21 C25 C26 O4 118.8(5)
C22 O1 C23 C24 95.6(6)
C22 C21 C25 N2 167.3(4)
C22 C21 C25 C26 -5.4(7)
C23 O1 C22 O2 -3.4(7)
C23 O1 C22 C21 174.6(4)
C25 N2 C7 N1 43.4(5)
C25 N2 C7 C8 -80.3(5)
C25 N2 C14 C15 -36.9(6)
C25 N2 C14 C19 144.0(4)
C25 C21 C22 O1 166.1(4)
C25 C21 C22 O2 -16.1(8)
C26 O3 C27 C28 -146.6(6)
C27 O3 C26 O4 -10.3(7)
C27 O3 C26 C25 170.2(4)
